data_2228497
loop_
_publ_author_name
'Anothane, Caleb Ahoya'
'Bouhfid, Rachid'
'Zouihri, Hafid'
'Essassi, El Mokhtar'
'Ng, Seik Weng'

_publ_section_title
;
 1-Allyl-3-methyl-3',5'-diphenylspiro[quinoxaline-2(1<i>H</i>),2'(3'<i>H</i>)-[1,3,4]thiadiazole]
;
_journal_coeditor_code NK2073
_journal_issue 12
_journal_name_full 'Acta Crystallographica Section E'
_journal_page_first o3227
_journal_paper_doi 10.1107/S1600536810046994
_journal_volume 66
_journal_year 2010
_chemical_formula_iupac 'C25 H22 N4 S'
_chemical_formula_moiety 'C25 H22 N4 S'
_chemical_formula_sum 'C25 H22 N4 S'
_chemical_formula_weight 410.53
_chemical_name_systematic
;
1-Allyl-3-methyl-3',5'-diphenylspiro[quinoxaline-
2(1<i>H</i>),2'(3'<i>H</i>)-[1,3,4]thiadiazole]
;
_space_group_IT_number 2
_symmetry_cell_setting triclinic
_symmetry_space_group_name_Hall '-P 1'
_symmetry_space_group_name_H-M 'P -1'
_atom_sites_solution_hydrogens geom
_atom_sites_solution_primary direct
_atom_sites_solution_secondary difmap
_audit_creation_method SHELXL-97
_cell_angle_alpha 78.2960(10)
_cell_angle_beta 81.2770(10)
_cell_angle_gamma 89.8260(10)
_cell_formula_units_Z 2
_cell_length_a 7.92010(10)
_cell_length_b 10.07130(10)
_cell_length_c 13.6642(2)
_cell_measurement_reflns_used 9958
_cell_measurement_temperature 293(2)
_cell_measurement_theta_max 33.0
_cell_measurement_theta_min 2.3
_cell_volume 1054.50(2)
_computing_cell_refinement 'SAINT (Bruker, 2007)'
_computing_data_collection 'APEX2 (Bruker, 2007)'
_computing_data_reduction 'SAINT (Bruker, 2007)'
_computing_molecular_graphics 'X-SEED (Barbour, 2001)'
_computing_publication_material 'publCIF (Westrip, 2010)'
_computing_structure_refinement 'SHELXL97 (Sheldrick, 2008)'
_computing_structure_solution 'SHELXS97 (Sheldrick, 2008)'
_diffrn_ambient_temperature 293(2)
_diffrn_measured_fraction_theta_full 0.994
_diffrn_measured_fraction_theta_max 0.994
_diffrn_measurement_device_type 'Bruker X8 APEXII'
_diffrn_measurement_method '\f and \w'
_diffrn_radiation_monochromator graphite
_diffrn_radiation_source 'fine-focus sealed tube'
_diffrn_radiation_type MoK\a
_diffrn_radiation_wavelength 0.71073
_diffrn_reflns_av_R_equivalents 0.0224
_diffrn_reflns_av_sigmaI/netI 0.0212
_diffrn_reflns_limit_h_max 12
_diffrn_reflns_limit_h_min -12
_diffrn_reflns_limit_k_max 15
_diffrn_reflns_limit_k_min -15
_diffrn_reflns_limit_l_max 21
_diffrn_reflns_limit_l_min -21
_diffrn_reflns_number 38334
_diffrn_reflns_theta_full 33.93
_diffrn_reflns_theta_max 33.93
_diffrn_reflns_theta_min 2.07
_diffrn_standards_decay_% 0
_diffrn_standards_interval_count 0
_diffrn_standards_interval_time 0
_diffrn_standards_number 0
_exptl_absorpt_coefficient_mu 0.173
_exptl_absorpt_correction_T_max 0.862
_exptl_absorpt_correction_T_min 0.818
_exptl_absorpt_correction_type multi-scan
_exptl_absorpt_process_details '(SADABS; Sheldrick, 1996)'
_exptl_crystal_colour Yellow
_exptl_crystal_density_diffrn 1.293
_exptl_crystal_density_method 'not measured'
_exptl_crystal_description Prism
_exptl_crystal_F_000 432
_exptl_crystal_size_max 0.40
_exptl_crystal_size_mid 0.10
_exptl_crystal_size_min 0.10
_refine_diff_density_max 0.323
_refine_diff_density_min -0.198
_refine_ls_extinction_method none
_refine_ls_goodness_of_fit_ref 1.030
_refine_ls_hydrogen_treatment constr
_refine_ls_matrix_type full
_refine_ls_number_parameters 291
_refine_ls_number_reflns 8514
_refine_ls_number_restraints 28
_refine_ls_restrained_S_all 1.034
_refine_ls_R_factor_all 0.0788
_refine_ls_R_factor_gt 0.0502
_refine_ls_shift/su_max 0.001
_refine_ls_shift/su_mean 0.001
_refine_ls_structure_factor_coef Fsqd
_refine_ls_weighting_details 'calc w=1/[\s^2^(Fo^2^)+(0.0836P)^2^+0.1531P] where P=(Fo^2^+2Fc^2^)/3'
_refine_ls_weighting_scheme calc
_refine_ls_wR_factor_gt 0.1375
_refine_ls_wR_factor_ref 0.1636
_reflns_number_gt 5771
_reflns_number_total 8514
_reflns_threshold_expression I>2\s(I)
_cod_data_source_file nk2073.cif
_cod_data_source_block I
_cod_database_code 2228497
_cod_database_fobs_code 2228497

loop_
_symmetry_equiv_pos_as_xyz
'x, y, z'
'-x, -y, -z'

loop_
_atom_site_type_symbol
_atom_site_label
_atom_site_fract_x
_atom_site_fract_y
_atom_site_fract_z
_atom_site_U_iso_or_equiv
_atom_site_adp_type
_atom_site_calc_flag
_atom_site_refinement_flags
_atom_site_occupancy
_atom_site_disorder_assembly
_atom_site_disorder_group
S S1 0.55728(4) 0.85155(3) 0.59838(2) 0.04746(11) Uani d . 1 A .
N N1 0.50074(13) 0.71267(12) 0.79755(8) 0.0449(2) Uani d . 1 A .
N N2 0.15933(13) 0.76834(10) 0.77459(8) 0.0433(2) Uani d . 1 . .
N N3 0.50993(16) 0.59101(10) 0.66315(9) 0.0507(3) Uani d . 1 A .
N N4 0.64611(15) 0.60663(10) 0.58661(9) 0.0470(2) Uani d . 1 A .
C C1 0.8280(5) 0.5283(5) 0.9283(4) 0.0709(12) Uani d PDU 0.654(11) A 1
H H1A 0.9040 0.5982 0.9290 0.085 Uiso calc PR 0.654(11) A 1
H H1B 0.8382 0.4425 0.9674 0.085 Uiso calc PR 0.654(11) A 1
C C2 0.7059(6) 0.5510(3) 0.8718(4) 0.0527(9) Uani d PDU 0.654(11) A 1
H H2 0.6314 0.4796 0.8723 0.063 Uiso calc PR 0.654(11) A 1
C C1' 0.8401(10) 0.5022(8) 0.8777(11) 0.085(3) Uani d PDU 0.346(11) A 2
H H1'1 0.9090 0.5189 0.8148 0.102 Uiso calc PR 0.346(11) A 2
H H1'2 0.8650 0.4320 0.9287 0.102 Uiso calc PR 0.346(11) A 2
C C2' 0.7060(13) 0.5787(8) 0.8948(4) 0.0579(19) Uani d PDU 0.346(11) A 2
H H2' 0.6338 0.5656 0.9565 0.070 Uiso calc PR 0.346(11) A 2
C C3 0.68125(17) 0.68768(17) 0.80623(11) 0.0584(4) Uani d D 1 . .
H H3A 0.7262 0.7583 0.8348 0.070 Uiso calc R 1 A 1
H H3B 0.7456 0.6924 0.7393 0.070 Uiso calc R 1 A 1
C C4 0.39793(16) 0.76799(11) 0.86969(9) 0.0406(2) Uani d . 1 . .
C C5 0.4548(2) 0.79361(17) 0.95621(12) 0.0577(3) Uani d . 1 A .
H H5 0.5670 0.7761 0.9662 0.069 Uiso calc R 1 . .
C C6 0.3444(3) 0.84499(19) 1.02685(13) 0.0684(4) Uani d . 1 . .
H H6 0.3840 0.8623 1.0839 0.082 Uiso calc R 1 A .
C C7 0.1772(3) 0.87124(17) 1.01491(12) 0.0649(4) Uani d . 1 A .
H H7 0.1043 0.9053 1.0634 0.078 Uiso calc R 1 . .
C C8 0.11982(19) 0.84633(14) 0.93028(11) 0.0527(3) Uani d . 1 . .
H H8 0.0071 0.8637 0.9216 0.063 Uiso calc R 1 A .
C C9 0.22789(15) 0.79542(11) 0.85726(9) 0.0400(2) Uani d . 1 A .
C C10 0.25755(16) 0.72698(12) 0.70458(10) 0.0432(2) Uani d . 1 A .
C C11 0.1835(2) 0.69551(19) 0.61697(13) 0.0644(4) Uani d . 1 . .
H H11A 0.0655 0.7193 0.6226 0.097 Uiso calc R 1 . .
H H11B 0.1924 0.6004 0.6172 0.097 Uiso calc R 1 . .
H H11C 0.2452 0.7467 0.5549 0.097 Uiso calc R 1 . .
C C12 0.44934(15) 0.71136(11) 0.70212(9) 0.0396(2) Uani d . 1 . .
C C13 0.44801(17) 0.45774(11) 0.70791(10) 0.0446(3) Uani d . 1 . .
C C14 0.3295(2) 0.43079(15) 0.79643(12) 0.0581(4) Uani d . 1 A .
H H14 0.2914 0.5007 0.8287 0.070 Uiso calc R 1 . .
C C15 0.2686(2) 0.29836(16) 0.83610(14) 0.0659(4) Uani d . 1 . .
H H15 0.1879 0.2807 0.8945 0.079 Uiso calc R 1 A .
C C16 0.3252(2) 0.19377(15) 0.79093(16) 0.0700(5) Uani d . 1 A .
H H16 0.2842 0.1056 0.8185 0.084 Uiso calc R 1 . .
C C17 0.4432(2) 0.22055(14) 0.70430(15) 0.0648(4) Uani d . 1 . .
H H17 0.4825 0.1496 0.6736 0.078 Uiso calc R 1 A .
C C18 0.50517(19) 0.35175(13) 0.66164(12) 0.0513(3) Uani d . 1 A .
H H18 0.5843 0.3684 0.6025 0.062 Uiso calc R 1 . .
C C19 0.68575(16) 0.73197(11) 0.54723(9) 0.0412(2) Uani d . 1 . .
C C20 0.82935(16) 0.77223(12) 0.46545(9) 0.0411(2) Uani d . 1 A .
C C21 0.92074(19) 0.67363(16) 0.42316(11) 0.0535(3) Uani d . 1 . .
H H21 0.8911 0.5823 0.4474 0.064 Uiso calc R 1 A .
C C22 1.0549(2) 0.7115(2) 0.34546(13) 0.0680(4) Uani d . 1 A .
H H22 1.1148 0.6456 0.3169 0.082 Uiso calc R 1 . .
C C23 1.1010(2) 0.8468(2) 0.30971(13) 0.0704(5) Uani d . 1 . .
H H23 1.1924 0.8716 0.2576 0.085 Uiso calc R 1 A .
C C24 1.0122(2) 0.94469(19) 0.35095(13) 0.0668(4) Uani d . 1 A .
H H24 1.0432 1.0358 0.3267 0.080 Uiso calc R 1 . .
C C25 0.87667(19) 0.90801(14) 0.42849(11) 0.0538(3) Uani d . 1 . .
H H25 0.8167 0.9747 0.4561 0.065 Uiso calc R 1 A .

loop_
_atom_site_aniso_label
_atom_site_aniso_U_11
_atom_site_aniso_U_22
_atom_site_aniso_U_33
_atom_site_aniso_U_12
_atom_site_aniso_U_13
_atom_site_aniso_U_23
S1 0.0582(2) 0.03341(13) 0.04398(17) 0.00401(11) 0.00390(13) -0.00090(10)
N1 0.0345(5) 0.0579(6) 0.0390(5) 0.0047(4) -0.0036(4) -0.0039(4)
N2 0.0388(5) 0.0427(5) 0.0474(5) 0.0021(4) -0.0070(4) -0.0069(4)
N3 0.0578(6) 0.0322(4) 0.0531(6) 0.0008(4) 0.0132(5) -0.0036(4)
N4 0.0507(6) 0.0375(4) 0.0478(6) 0.0013(4) 0.0057(5) -0.0070(4)
C1 0.0616(17) 0.0673(18) 0.077(2) -0.0016(14) -0.0272(18) 0.0131(17)
C2 0.0502(14) 0.0530(13) 0.0565(19) 0.0043(11) -0.0175(15) -0.0084(13)
C1' 0.071(4) 0.072(4) 0.103(6) 0.016(3) -0.015(4) 0.002(4)
C2' 0.056(3) 0.074(4) 0.047(3) 0.008(3) -0.008(2) -0.018(2)
C3 0.0351(6) 0.0824(10) 0.0485(7) 0.0064(6) -0.0035(5) 0.0055(7)
C4 0.0419(6) 0.0393(5) 0.0373(5) -0.0035(4) -0.0028(4) -0.0028(4)
C5 0.0560(8) 0.0696(9) 0.0488(7) -0.0062(7) -0.0127(6) -0.0113(6)
C6 0.0862(12) 0.0760(10) 0.0476(8) -0.0061(9) -0.0109(8) -0.0226(7)
C7 0.0810(11) 0.0617(8) 0.0523(8) 0.0085(8) 0.0023(7) -0.0215(7)
C8 0.0535(7) 0.0476(6) 0.0539(7) 0.0087(5) 0.0015(6) -0.0106(5)
C9 0.0413(6) 0.0346(5) 0.0412(6) -0.0003(4) -0.0016(4) -0.0043(4)
C10 0.0432(6) 0.0420(5) 0.0447(6) 0.0019(4) -0.0094(5) -0.0079(4)
C11 0.0673(10) 0.0751(10) 0.0600(9) 0.0064(8) -0.0238(8) -0.0249(8)
C12 0.0429(6) 0.0347(4) 0.0386(5) 0.0029(4) -0.0020(4) -0.0046(4)
C13 0.0450(6) 0.0344(5) 0.0506(7) -0.0022(4) -0.0066(5) -0.0004(4)
C14 0.0583(8) 0.0463(6) 0.0601(8) -0.0068(6) 0.0047(7) 0.0009(6)
C15 0.0617(9) 0.0574(8) 0.0671(9) -0.0179(7) -0.0073(8) 0.0125(7)
C16 0.0749(11) 0.0423(6) 0.0889(12) -0.0179(7) -0.0306(10) 0.0090(7)
C17 0.0720(10) 0.0383(6) 0.0876(12) -0.0024(6) -0.0275(9) -0.0097(7)
C18 0.0541(7) 0.0392(5) 0.0615(8) -0.0002(5) -0.0122(6) -0.0099(5)
C19 0.0466(6) 0.0377(5) 0.0369(5) 0.0017(4) -0.0022(4) -0.0051(4)
C20 0.0414(6) 0.0463(6) 0.0342(5) -0.0002(4) -0.0053(4) -0.0053(4)
C21 0.0511(7) 0.0577(7) 0.0533(7) 0.0037(6) -0.0035(6) -0.0185(6)
C22 0.0553(9) 0.0885(12) 0.0608(9) 0.0084(8) 0.0044(7) -0.0265(9)
C23 0.0495(8) 0.1031(14) 0.0499(8) -0.0017(8) 0.0073(6) -0.0061(8)
C24 0.0571(9) 0.0690(9) 0.0609(9) -0.0085(7) 0.0044(7) 0.0082(7)
C25 0.0539(8) 0.0477(6) 0.0519(7) -0.0015(5) 0.0028(6) 0.0000(5)

loop_
_atom_type_symbol
_atom_type_description
_atom_type_scat_dispersion_real
_atom_type_scat_dispersion_imag
_atom_type_scat_source
C C 0.0033 0.0016 'International Tables Vol C Tables 4.2.6.8 and 6.1.1.4'
H H 0.0000 0.0000 'International Tables Vol C Tables 4.2.6.8 and 6.1.1.4'
N N 0.0061 0.0033 'International Tables Vol C Tables 4.2.6.8 and 6.1.1.4'
S S 0.1246 0.1234 'International Tables Vol C Tables 4.2.6.8 and 6.1.1.4'

loop_
_geom_angle_atom_site_label_1
_geom_angle_atom_site_label_2
_geom_angle_atom_site_label_3
_geom_angle_site_symmetry_1
_geom_angle_site_symmetry_3
_geom_angle
_geom_angle_publ_flag
C19 S1 C12 . . 89.97(5) ?
C4 N1 C12 . . 120.78(10) ?
C4 N1 C3 . . 120.12(11) ?
C12 N1 C3 . . 117.17(10) ?
C10 N2 C9 . . 119.02(11) ?
N4 N3 C13 . . 117.81(10) ?
N4 N3 C12 . . 118.38(9) ?
C13 N3 C12 . . 123.41(10) ?
C19 N4 N3 . . 112.75(10) ?
C2 C1 H1A . . 120.0 ?
C2 C1 H1B . . 120.0 ?
H1A C1 H1B . . 120.0 ?
C1 C2 C3 . . 123.1(3) ?
C1 C2 H2 . . 118.5 ?
C3 C2 H2 . . 118.5 ?
C2' C1' H1'1 . . 120.0 ?
C2' C1' H1'2 . . 120.0 ?
H1'1 C1' H1'2 . . 120.0 ?
C1' C2' C3 . . 114.3(7) ?
C1' C2' H2' . . 122.9 ?
C3 C2' H2' . . 122.9 ?
N1 C3 C2' . . 113.4(4) ?
N1 C3 C2 . . 112.4(2) ?
N1 C3 H3A . . 109.1 ?
C2' C3 H3A . . 92.9 ?
C2 C3 H3A . . 109.1 ?
N1 C3 H3B . . 109.1 ?
C2' C3 H3B . . 122.5 ?
C2 C3 H3B . . 109.1 ?
H3A C3 H3B . . 107.9 ?
N1 C4 C5 . . 122.78(12) ?
N1 C4 C9 . . 118.77(11) ?
C5 C4 C9 . . 118.41(12) ?
C6 C5 C4 . . 119.98(15) ?
C6 C5 H5 . . 120.0 ?
C4 C5 H5 . . 120.0 ?
C7 C6 C5 . . 121.61(15) ?
C7 C6 H6 . . 119.2 ?
C5 C6 H6 . . 119.2 ?
C8 C7 C6 . . 118.93(14) ?
C8 C7 H7 . . 120.5 ?
C6 C7 H7 . . 120.5 ?
C7 C8 C9 . . 120.97(14) ?
C7 C8 H8 . . 119.5 ?
C9 C8 H8 . . 119.5 ?
C8 C9 N2 . . 117.88(12) ?
C8 C9 C4 . . 120.09(12) ?
N2 C9 C4 . . 121.98(11) ?
N2 C10 C11 . . 119.02(12) ?
N2 C10 C12 . . 123.99(11) ?
C11 C10 C12 . . 116.96(12) ?
C10 C11 H11A . . 109.5 ?
C10 C11 H11B . . 109.5 ?
H11A C11 H11B . . 109.5 ?
C10 C11 H11C . . 109.5 ?
H11A C11 H11C . . 109.5 ?
H11B C11 H11C . . 109.5 ?
N1 C12 N3 . . 111.72(10) ?
N1 C12 C10 . . 112.44(10) ?
N3 C12 C10 . . 111.80(10) ?
N1 C12 S1 . . 112.47(8) ?
N3 C12 S1 . . 100.87(7) ?
C10 C12 S1 . . 106.89(8) ?
C18 C13 C14 . . 119.45(12) ?
C18 C13 N3 . . 119.04(12) ?
C14 C13 N3 . . 121.50(12) ?
C15 C14 C13 . . 119.39(15) ?
C15 C14 H14 . . 120.3 ?
C13 C14 H14 . . 120.3 ?
C16 C15 C14 . . 121.27(17) ?
C16 C15 H15 . . 119.4 ?
C14 C15 H15 . . 119.4 ?
C15 C16 C17 . . 119.15(14) ?
C15 C16 H16 . . 120.4 ?
C17 C16 H16 . . 120.4 ?
C16 C17 C18 . . 121.24(16) ?
C16 C17 H17 . . 119.4 ?
C18 C17 H17 . . 119.4 ?
C13 C18 C17 . . 119.49(15) ?
C13 C18 H18 . . 120.3 ?
C17 C18 H18 . . 120.3 ?
N4 C19 C20 . . 122.02(11) ?
N4 C19 S1 . . 115.81(9) ?
C20 C19 S1 . . 122.17(9) ?
C25 C20 C21 . . 119.00(12) ?
C25 C20 C19 . . 121.04(11) ?
C21 C20 C19 . . 119.96(11) ?
C22 C21 C20 . . 120.01(15) ?
C22 C21 H21 . . 120.0 ?
C20 C21 H21 . . 120.0 ?
C21 C22 C23 . . 120.40(16) ?
C21 C22 H22 . . 119.8 ?
C23 C22 H22 . . 119.8 ?
C24 C23 C22 . . 120.08(15) ?
C24 C23 H23 . . 120.0 ?
C22 C23 H23 . . 120.0 ?
C23 C24 C25 . . 120.06(16) ?
C23 C24 H24 . . 120.0 ?
C25 C24 H24 . . 120.0 ?
C24 C25 C20 . . 120.45(14) ?
C24 C25 H25 . . 119.8 ?
C20 C25 H25 . . 119.8 ?

loop_
_geom_bond_atom_site_label_1
_geom_bond_atom_site_label_2
_geom_bond_site_symmetry_2
_geom_bond_distance
_geom_bond_publ_flag
S1 C19 . 1.7585(12) ?
S1 C12 . 1.8872(12) ?
N1 C4 . 1.3863(15) ?
N1 C12 . 1.4263(16) ?
N1 C3 . 1.4692(16) ?
N2 C10 . 1.2757(16) ?
N2 C9 . 1.3991(17) ?
N3 N4 . 1.3689(15) ?
N3 C13 . 1.4128(15) ?
N3 C12 . 1.4709(14) ?
N4 C19 . 1.2874(15) ?
C1 C2 . 1.318(3) ?
C1 H1A . 0.9300 ?
C1 H1B . 0.9300 ?
C2 C3 . 1.512(3) ?
C2 H2 . 0.9300 ?
C1' C2' . 1.330(5) ?
C1' H1'1 . 0.9300 ?
C1' H1'2 . 0.9300 ?
C2' C3 . 1.496(4) ?
C2' H2' . 0.9300 ?
C3 H3A . 0.9700 ?
C3 H3B . 0.9700 ?
C4 C5 . 1.3975(19) ?
C4 C9 . 1.4025(17) ?
C5 C6 . 1.381(2) ?
C5 H5 . 0.9300 ?
C6 C7 . 1.377(3) ?
C6 H6 . 0.9300 ?
C7 C8 . 1.373(2) ?
C7 H7 . 0.9300 ?
C8 C9 . 1.3917(17) ?
C8 H8 . 0.9300 ?
C10 C11 . 1.4986(19) ?
C10 C12 . 1.5227(17) ?
C11 H11A . 0.9600 ?
C11 H11B . 0.9600 ?
C11 H11C . 0.9600 ?
C13 C18 . 1.3887(18) ?
C13 C14 . 1.394(2) ?
C14 C15 . 1.391(2) ?
C14 H14 . 0.9300 ?
C15 C16 . 1.367(3) ?
C15 H15 . 0.9300 ?
C16 C17 . 1.373(3) ?
C16 H16 . 0.9300 ?
C17 C18 . 1.390(2) ?
C17 H17 . 0.9300 ?
C18 H18 . 0.9300 ?
C19 C20 . 1.4629(17) ?
C20 C25 . 1.3896(18) ?
C20 C21 . 1.3948(18) ?
C21 C22 . 1.378(2) ?
C21 H21 . 0.9300 ?
C22 C23 . 1.381(3) ?
C22 H22 . 0.9300 ?
C23 C24 . 1.374(3) ?
C23 H23 . 0.9300 ?
C24 C25 . 1.382(2) ?
C24 H24 . 0.9300 ?
C25 H25 . 0.9300 ?

loop_
_geom_torsion_atom_site_label_1
_geom_torsion_atom_site_label_2
_geom_torsion_atom_site_label_3
_geom_torsion_atom_site_label_4
_geom_torsion_site_symmetry_1
_geom_torsion_site_symmetry_2
_geom_torsion_site_symmetry_3
_geom_torsion_site_symmetry_4
_geom_torsion
_geom_torsion_publ_flag
C13 N3 N4 C19 . . . . 176.13(12) ?
C12 N3 N4 C19 . . . . -10.90(18) ?
C4 N1 C3 C2' . . . . 67.3(4) ?
C12 N1 C3 C2' . . . . -128.4(4) ?
C4 N1 C3 C2 . . . . 86.4(3) ?
C12 N1 C3 C2 . . . . -109.3(3) ?
C1' C2' C3 N1 . . . . 144.0(11) ?
C1' C2' C3 C2 . . . . 53.6(12) ?
C1 C2 C3 N1 . . . . -147.7(7) ?
C12 N1 C4 C5 . . . . -168.30(12) ?
C3 N1 C4 C5 . . . . -4.53(19) ?
C12 N1 C4 C9 . . . . 13.84(17) ?
C3 N1 C4 C9 . . . . 177.61(11) ?
N1 C4 C5 C6 . . . . -177.99(14) ?
C9 C4 C5 C6 . . . . -0.1(2) ?
C4 C5 C6 C7 . . . . 0.5(3) ?
C5 C6 C7 C8 . . . . -0.4(3) ?
C6 C7 C8 C9 . . . . 0.0(2) ?
C7 C8 C9 N2 . . . . 177.98(13) ?
C7 C8 C9 C4 . . . . 0.4(2) ?
C10 N2 C9 C8 . . . . 177.11(12) ?
C10 N2 C9 C4 . . . . -5.33(17) ?
N1 C4 C9 C8 . . . . 177.66(11) ?
C5 C4 C9 C8 . . . . -0.29(18) ?
N1 C4 C9 N2 . . . . 0.16(17) ?
C5 C4 C9 N2 . . . . -177.80(12) ?
C9 N2 C10 C11 . . . . 178.88(12) ?
C9 N2 C10 C12 . . . . -3.19(18) ?
C4 N1 C12 N3 . . . . -147.06(11) ?
C3 N1 C12 N3 . . . . 48.70(15) ?
C4 N1 C12 C10 . . . . -20.40(15) ?
C3 N1 C12 C10 . . . . 175.36(11) ?
C4 N1 C12 S1 . . . . 100.32(11) ?
C3 N1 C12 S1 . . . . -63.91(13) ?
N4 N3 C12 N1 . . . . -104.20(13) ?
C13 N3 C12 N1 . . . . 68.34(16) ?
N4 N3 C12 C10 . . . . 128.80(13) ?
C13 N3 C12 C10 . . . . -58.66(16) ?
N4 N3 C12 S1 . . . . 15.50(14) ?
C13 N3 C12 S1 . . . . -171.95(12) ?
N2 C10 C12 N1 . . . . 15.62(17) ?
C11 C10 C12 N1 . . . . -166.40(12) ?
N2 C10 C12 N3 . . . . 142.24(12) ?
C11 C10 C12 N3 . . . . -39.79(15) ?
N2 C10 C12 S1 . . . . -108.26(12) ?
C11 C10 C12 S1 . . . . 69.71(13) ?
C19 S1 C12 N1 . . . . 106.99(9) ?
C19 S1 C12 N3 . . . . -12.17(9) ?
C19 S1 C12 C10 . . . . -129.14(9) ?
N4 N3 C13 C18 . . . . -11.6(2) ?
C12 N3 C13 C18 . . . . 175.83(12) ?
N4 N3 C13 C14 . . . . 169.30(14) ?
C12 N3 C13 C14 . . . . -3.3(2) ?
C18 C13 C14 C15 . . . . -0.9(2) ?
N3 C13 C14 C15 . . . . 178.20(15) ?
C13 C14 C15 C16 . . . . 1.2(3) ?
C14 C15 C16 C17 . . . . -0.5(3) ?
C15 C16 C17 C18 . . . . -0.4(3) ?
C14 C13 C18 C17 . . . . 0.0(2) ?
N3 C13 C18 C17 . . . . -179.11(14) ?
C16 C17 C18 C13 . . . . 0.6(2) ?
N3 N4 C19 C20 . . . . 178.86(11) ?
N3 N4 C19 S1 . . . . -0.79(16) ?
C12 S1 C19 N4 . . . . 8.47(11) ?
C12 S1 C19 C20 . . . . -171.19(11) ?
N4 C19 C20 C25 . . . . -175.82(13) ?
S1 C19 C20 C25 . . . . 3.81(18) ?
N4 C19 C20 C21 . . . . 4.4(2) ?
S1 C19 C20 C21 . . . . -175.98(10) ?
C25 C20 C21 C22 . . . . -0.5(2) ?
C19 C20 C21 C22 . . . . 179.35(14) ?
C20 C21 C22 C23 . . . . 0.7(3) ?
C21 C22 C23 C24 . . . . -0.6(3) ?
C22 C23 C24 C25 . . . . 0.2(3) ?
C23 C24 C25 C20 . . . . 0.1(3) ?
C21 C20 C25 C24 . . . . 0.0(2) ?
C19 C20 C25 C24 . . . . -179.75(14) ?
